data_2234297
loop_
_publ_author_name
'Wang, Rui'
'Shi, Hong-fan'
'Du, Lin'
'Zhao, Jing-feng'
'Liu, Jian-ping'

_publ_section_title
;
 2-[(1<i>H</i>-Imidazol-1-yl)methyl]-1-[4-(trifluoromethyl)phenyl]-1<i>H</i>-indole
;
_journal_coeditor_code JJ2125
_journal_issue 4
_journal_name_full 'Acta Crystallographica Section E'
_journal_page_first o1081
_journal_paper_doi 10.1107/S1600536812010471
_journal_volume 68
_journal_year 2012
_chemical_formula_iupac 'C19 H14 F3 N3'
_chemical_formula_moiety 'C19 H14 F3 N3'
_chemical_formula_sum 'C19 H14 F3 N3'
_chemical_formula_weight 341.33
_chemical_name_common 2-((1H-imidazol-1-yl)methyl)-1-(4-(trifluoromethyl)phenyl)-1H-indole
_chemical_name_systematic
;
2-[(1<i>H</i>-Imidazol-1-yl)methyl]-1-[4-(trifluoromethyl)phenyl]-1<i>H</i>-
indole
;
_space_group_IT_number 61
_symmetry_cell_setting orthorhombic
_symmetry_space_group_name_Hall '-P 2ac 2ab'
_symmetry_space_group_name_H-M 'P b c a'
_atom_sites_solution_hydrogens geom
_atom_sites_solution_primary direct
_atom_sites_solution_secondary difmap
_audit_creation_method SHELXL-97
_cell_angle_alpha 90.00
_cell_angle_beta 90.00
_cell_angle_gamma 90.00
_cell_formula_units_Z 8
_cell_length_a 10.3732(17)
_cell_length_b 7.9960(13)
_cell_length_c 37.665(6)
_cell_measurement_reflns_used 5075
_cell_measurement_temperature 100(2)
_cell_measurement_theta_max 30.07
_cell_measurement_theta_min 2.24
_cell_volume 3124.1(9)
_computing_cell_refinement 'SAINT (Bruker, 1998)'
_computing_data_collection 'APEX2 (Bruker, 1998)'
_computing_data_reduction 'SAINT (Bruker, 1998)'
_computing_molecular_graphics 'SHELXTL (Sheldrick, 2008)'
_computing_publication_material 'SHELXTL (Sheldrick, 2008)'
_computing_structure_refinement 'SHELXL97 (Sheldrick, 2008)'
_computing_structure_solution 'SHELXS97 (Sheldrick, 2008)'
_diffrn_ambient_temperature 100(2)
_diffrn_detector_area_resol_mean 0.71
_diffrn_measured_fraction_theta_full 0.971
_diffrn_measured_fraction_theta_max 0.971
_diffrn_measurement_device_type 'Bruker APEXII CCD'
_diffrn_measurement_method '\f and \w scans'
_diffrn_radiation_monochromator graphite
_diffrn_radiation_source 'fine-focus sealed tube'
_diffrn_radiation_type MoK\a
_diffrn_radiation_wavelength 0.71073
_diffrn_reflns_av_R_equivalents 0.0927
_diffrn_reflns_av_sigmaI/netI 0.0613
_diffrn_reflns_limit_h_max 14
_diffrn_reflns_limit_h_min -14
_diffrn_reflns_limit_k_max 11
_diffrn_reflns_limit_k_min -11
_diffrn_reflns_limit_l_max 52
_diffrn_reflns_limit_l_min -52
_diffrn_reflns_number 30000
_diffrn_reflns_theta_full 30.19
_diffrn_reflns_theta_max 30.19
_diffrn_reflns_theta_min 1.08
_exptl_absorpt_coefficient_mu 0.113
_exptl_absorpt_correction_T_max 0.9944
_exptl_absorpt_correction_T_min 0.9426
_exptl_absorpt_correction_type multi-scan
_exptl_absorpt_process_details '(SADABS; Sheldrick, 2004)'
_exptl_crystal_colour colourless
_exptl_crystal_density_diffrn 1.451
_exptl_crystal_density_method 'not measured'
_exptl_crystal_description laminiplantation
_exptl_crystal_F_000 1408
_exptl_crystal_size_max 0.53
_exptl_crystal_size_mid 0.26
_exptl_crystal_size_min 0.05
_refine_diff_density_max 0.507
_refine_diff_density_min -0.380
_refine_ls_extinction_method none
_refine_ls_goodness_of_fit_ref 0.994
_refine_ls_hydrogen_treatment constr
_refine_ls_matrix_type full
_refine_ls_number_parameters 226
_refine_ls_number_reflns 4505
_refine_ls_number_restraints 0
_refine_ls_restrained_S_all 0.994
_refine_ls_R_factor_all 0.1174
_refine_ls_R_factor_gt 0.0791
_refine_ls_shift/su_max 0.001
_refine_ls_shift/su_mean 0.000
_refine_ls_structure_factor_coef Fsqd
_refine_ls_weighting_details 'calc w=1/[\s^2^(Fo^2^)+(0.0877P)^2^+8.8995P] where P=(Fo^2^+2Fc^2^)/3'
_refine_ls_weighting_scheme calc
_refine_ls_wR_factor_gt 0.1863
_refine_ls_wR_factor_ref 0.2142
_reflns_number_gt 3217
_reflns_number_total 4505
_reflns_threshold_expression I>2sigma(I)
_cod_data_source_file jj2125.cif
_cod_data_source_block I
_cod_original_cell_volume 3124.0(9)
_cod_database_code 2234297
_cod_database_fobs_code 2234297

loop_
_symmetry_equiv_pos_as_xyz
'x, y, z'
'x+1/2, -y+1/2, -z'
'-x, y+1/2, -z+1/2'
'-x+1/2, -y, z+1/2'
'-x, -y, -z'
'-x-1/2, y-1/2, z'
'x, -y-1/2, z-1/2'
'x-1/2, y, -z-1/2'

loop_
_atom_site_type_symbol
_atom_site_label
_atom_site_fract_x
_atom_site_fract_y
_atom_site_fract_z
_atom_site_U_iso_or_equiv
_atom_site_adp_type
_atom_site_calc_flag
_atom_site_refinement_flags
_atom_site_occupancy
_atom_site_symmetry_multiplicity
F F1 -0.1652(2) 0.1525(3) 0.97255(6) 0.0444(6) Uani d . 1 1
F F2 -0.1194(2) 0.4118(3) 0.97874(6) 0.0422(6) Uani d . 1 1
F F3 -0.0238(2) 0.2278(3) 1.01033(5) 0.0430(6) Uani d . 1 1
N N1 0.3126(2) 0.1845(3) 0.86957(5) 0.0130(4) Uani d . 1 1
N N2 0.0946(2) 0.1498(3) 0.80082(6) 0.0141(4) Uani d . 1 1
N N3 -0.0810(2) 0.2676(3) 0.77776(7) 0.0229(5) Uani d . 1 1
C C1 0.2961(3) 0.1098(3) 0.83609(6) 0.0133(5) Uani d . 1 1
C C2 0.4120(3) 0.1060(3) 0.81894(6) 0.0143(5) Uani d . 1 1
H H2 0.4275 0.0596 0.7961 0.017 Uiso calc R 1 1
C C3 0.6355(3) 0.2300(4) 0.83646(7) 0.0192(6) Uani d . 1 1
H H3 0.6802 0.1996 0.8154 0.023 Uiso calc R 1 1
C C4 0.6967(3) 0.3203(4) 0.86292(8) 0.0228(6) Uani d . 1 1
H H4 0.7839 0.3535 0.8598 0.027 Uiso calc R 1 1
C C5 0.6313(3) 0.3638(4) 0.89460(7) 0.0215(6) Uani d . 1 1
H H5 0.6758 0.4248 0.9124 0.026 Uiso calc R 1 1
C C6 0.5041(3) 0.3194(4) 0.90018(7) 0.0167(5) Uani d . 1 1
H H6 0.4604 0.3484 0.9215 0.020 Uiso calc R 1 1
C C7 0.4424(2) 0.2299(3) 0.87310(7) 0.0147(5) Uani d . 1 1
C C8 0.5063(3) 0.1844(3) 0.84135(7) 0.0151(5) Uani d . 1 1
C C9 0.2173(3) 0.2037(3) 0.89657(7) 0.0140(5) Uani d . 1 1
C C10 0.1007(2) 0.2828(3) 0.88912(7) 0.0144(5) Uani d . 1 1
H H10 0.0841 0.3242 0.8659 0.017 Uiso calc R 1 1
C C11 0.0090(3) 0.3010(4) 0.91571(7) 0.0168(5) Uani d . 1 1
H H11 -0.0712 0.3530 0.9106 0.020 Uiso calc R 1 1
C C12 0.0349(3) 0.2429(3) 0.94987(7) 0.0160(5) Uani d . 1 1
C C13 0.1510(3) 0.1651(3) 0.95761(7) 0.0170(5) Uani d . 1 1
H H13 0.1679 0.1257 0.9809 0.020 Uiso calc R 1 1
C C14 0.2428(3) 0.1450(3) 0.93089(6) 0.0164(5) Uani d . 1 1
H H14 0.3225 0.0916 0.9360 0.020 Uiso calc R 1 1
C C15 -0.0667(3) 0.2588(4) 0.97782(7) 0.0205(6) Uani d . 1 1
C C16 0.1706(3) 0.0383(3) 0.82356(7) 0.0152(5) Uani d . 1 1
H H16A 0.1884 -0.0661 0.8103 0.018 Uiso calc R 1 1
H H16B 0.1181 0.0083 0.8446 0.018 Uiso calc R 1 1
C C17 -0.0343(3) 0.1775(4) 0.80402(7) 0.0189(5) Uani d . 1 1
H H17 -0.0849 0.1364 0.8231 0.023 Uiso calc R 1 1
C C18 0.0239(3) 0.2973(4) 0.75601(7) 0.0202(6) Uani d . 1 1
H H18 0.0207 0.3596 0.7346 0.024 Uiso calc R 1 1
C C19 0.1328(3) 0.2251(3) 0.76948(7) 0.0166(5) Uani d . 1 1
H H19 0.2169 0.2264 0.7595 0.020 Uiso calc R 1 1

loop_
_atom_site_aniso_label
_atom_site_aniso_U_11
_atom_site_aniso_U_22
_atom_site_aniso_U_33
_atom_site_aniso_U_12
_atom_site_aniso_U_13
_atom_site_aniso_U_23
F1 0.0345(11) 0.0602(15) 0.0383(12) -0.0245(11) 0.0181(9) -0.0139(11)
F2 0.0478(13) 0.0346(11) 0.0444(12) 0.0137(10) 0.0285(10) 0.0034(10)
F3 0.0367(11) 0.0788(17) 0.0134(9) 0.0105(11) 0.0078(8) 0.0042(10)
N1 0.0148(10) 0.0162(10) 0.0081(9) 0.0008(8) -0.0002(8) 0.0005(8)
N2 0.0169(11) 0.0151(10) 0.0105(10) -0.0008(8) -0.0006(8) -0.0022(8)
N3 0.0195(12) 0.0278(13) 0.0215(12) 0.0005(10) -0.0042(10) -0.0042(10)
C1 0.0195(12) 0.0123(11) 0.0082(10) 0.0026(9) 0.0004(9) 0.0018(9)
C2 0.0207(13) 0.0143(11) 0.0079(10) 0.0023(10) 0.0011(9) -0.0015(9)
C3 0.0161(13) 0.0258(14) 0.0157(12) 0.0045(11) 0.0025(10) 0.0014(11)
C4 0.0149(12) 0.0335(16) 0.0202(13) -0.0007(11) 0.0004(10) -0.0006(12)
C5 0.0167(13) 0.0314(15) 0.0165(13) -0.0001(11) -0.0042(10) -0.0047(11)
C6 0.0173(12) 0.0213(13) 0.0114(11) 0.0022(10) 0.0001(9) -0.0021(10)
C7 0.0145(11) 0.0171(12) 0.0123(11) 0.0021(9) -0.0007(9) 0.0008(9)
C8 0.0172(12) 0.0177(12) 0.0104(11) 0.0040(10) -0.0001(9) -0.0002(9)
C9 0.0186(12) 0.0132(11) 0.0102(11) -0.0002(9) 0.0027(9) -0.0011(9)
C10 0.0177(12) 0.0170(12) 0.0085(11) -0.0010(10) -0.0009(9) 0.0014(9)
C11 0.0163(12) 0.0216(13) 0.0125(12) 0.0004(10) -0.0007(9) -0.0006(10)
C12 0.0188(12) 0.0188(12) 0.0104(11) -0.0032(10) 0.0021(10) -0.0014(9)
C13 0.0236(13) 0.0197(13) 0.0076(11) -0.0016(10) -0.0014(10) 0.0015(9)
C14 0.0190(12) 0.0196(13) 0.0106(11) 0.0023(10) -0.0005(10) 0.0009(10)
C15 0.0214(13) 0.0254(15) 0.0148(12) -0.0026(11) 0.0068(10) -0.0013(10)
C16 0.0209(13) 0.0144(12) 0.0103(11) -0.0026(10) -0.0023(10) 0.0006(9)
C17 0.0148(12) 0.0262(14) 0.0157(12) -0.0012(11) 0.0008(10) -0.0039(11)
C18 0.0271(14) 0.0198(13) 0.0136(12) 0.0003(11) -0.0043(11) -0.0019(10)
C19 0.0208(13) 0.0175(12) 0.0115(11) -0.0012(10) -0.0006(10) -0.0003(10)

loop_
_atom_type_symbol
_atom_type_description
_atom_type_scat_dispersion_real
_atom_type_scat_dispersion_imag
_atom_type_scat_source
C C 0.0033 0.0016 'International Tables Vol C Tables 4.2.6.8 and 6.1.1.4'
H H 0.0000 0.0000 'International Tables Vol C Tables 4.2.6.8 and 6.1.1.4'
N N 0.0061 0.0033 'International Tables Vol C Tables 4.2.6.8 and 6.1.1.4'
F F 0.0171 0.0103 'International Tables Vol C Tables 4.2.6.8 and 6.1.1.4'

loop_
_geom_angle_atom_site_label_1
_geom_angle_atom_site_label_2
_geom_angle_atom_site_label_3
_geom_angle
C7 N1 C1 108.2(2)
C7 N1 C9 124.8(2)
C1 N1 C9 126.9(2)
C17 N2 C19 106.6(2)
C17 N2 C16 125.1(2)
C19 N2 C16 127.5(2)
C17 N3 C18 104.4(2)
C2 C1 N1 109.0(2)
C2 C1 C16 127.4(2)
N1 C1 C16 123.4(2)
C1 C2 C8 108.2(2)
C1 C2 H2 125.9
C8 C2 H2 125.9
C4 C3 C8 118.7(3)
C4 C3 H3 120.7
C8 C3 H3 120.7
C3 C4 C5 121.0(3)
C3 C4 H4 119.5
C5 C4 H4 119.5
C6 C5 C4 121.5(3)
C6 C5 H5 119.3
C4 C5 H5 119.3
C5 C6 C7 117.2(2)
C5 C6 H6 121.4
C7 C6 H6 121.4
N1 C7 C6 129.9(2)
N1 C7 C8 107.7(2)
C6 C7 C8 122.1(2)
C3 C8 C7 119.5(2)
C3 C8 C2 133.5(2)
C7 C8 C2 106.8(2)
C10 C9 C14 120.2(2)
C10 C9 N1 120.5(2)
C14 C9 N1 119.4(2)
C11 C10 C9 119.8(2)
C11 C10 H10 120.1
C9 C10 H10 120.1
C10 C11 C12 119.9(3)
C10 C11 H11 120.0
C12 C11 H11 120.0
C13 C12 C11 120.7(2)
C13 C12 C15 120.2(2)
C11 C12 C15 119.0(3)
C12 C13 C14 119.5(2)
C12 C13 H13 120.2
C14 C13 H13 120.2
C13 C14 C9 119.9(2)
C13 C14 H14 120.1
C9 C14 H14 120.1
F3 C15 F2 106.5(2)
F3 C15 F1 105.9(2)
F2 C15 F1 105.7(3)
F3 C15 C12 113.4(2)
F2 C15 C12 112.5(2)
F1 C15 C12 112.2(2)
N2 C16 C1 114.8(2)
N2 C16 H16A 108.6
C1 C16 H16A 108.6
N2 C16 H16B 108.6
C1 C16 H16B 108.6
H16A C16 H16B 107.6
N3 C17 N2 112.6(3)
N3 C17 H17 123.7
N2 C17 H17 123.7
C19 C18 N3 111.0(2)
C19 C18 H18 124.5
N3 C18 H18 124.5
C18 C19 N2 105.3(2)
C18 C19 H19 127.4
N2 C19 H19 127.4

loop_
_geom_bond_atom_site_label_1
_geom_bond_atom_site_label_2
_geom_bond_distance
F1 C15 1.344(4)
F2 C15 1.340(4)
F3 C15 1.326(3)
N1 C7 1.400(3)
N1 C1 1.406(3)
N1 C9 1.427(3)
N2 C17 1.360(3)
N2 C19 1.383(3)
N2 C16 1.466(3)
N3 C17 1.316(4)
N3 C18 1.383(4)
C1 C2 1.365(4)
C1 C16 1.498(4)
C2 C8 1.436(4)
C2 H2 0.9500
C3 C4 1.385(4)
C3 C8 1.401(4)
C3 H3 0.9500
C4 C5 1.416(4)
C4 H4 0.9500
C5 C6 1.382(4)
C5 H5 0.9500
C6 C7 1.401(4)
C6 H6 0.9500
C7 C8 1.415(4)
C9 C10 1.393(4)
C9 C14 1.400(3)
C10 C11 1.389(4)
C10 H10 0.9500
C11 C12 1.394(4)
C11 H11 0.9500
C12 C13 1.387(4)
C12 C15 1.495(4)
C13 C14 1.395(4)
C13 H13 0.9500
C14 H14 0.9500
C16 H16A 0.9900
C16 H16B 0.9900
C17 H17 0.9500
C18 C19 1.366(4)
C18 H18 0.9500
C19 H19 0.9500

loop_
_geom_torsion_atom_site_label_1
_geom_torsion_atom_site_label_2
_geom_torsion_atom_site_label_3
_geom_torsion_atom_site_label_4
_geom_torsion
C7 N1 C1 C2 0.6(3)
C9 N1 C1 C2 -176.1(2)
C7 N1 C1 C16 177.2(2)
C9 N1 C1 C16 0.4(4)
N1 C1 C2 C8 -1.6(3)
C16 C1 C2 C8 -178.0(2)
C8 C3 C4 C5 1.0(5)
C3 C4 C5 C6 -0.6(5)
C4 C5 C6 C7 -0.2(4)
C1 N1 C7 C6 174.3(3)
C9 N1 C7 C6 -8.9(4)
C1 N1 C7 C8 0.6(3)
C9 N1 C7 C8 177.4(2)
C5 C6 C7 N1 -172.3(3)
C5 C6 C7 C8 0.6(4)
C4 C3 C8 C7 -0.6(4)
C4 C3 C8 C2 173.6(3)
N1 C7 C8 C3 174.1(2)
C6 C7 C8 C3 -0.2(4)
N1 C7 C8 C2 -1.5(3)
C6 C7 C8 C2 -175.8(2)
C1 C2 C8 C3 -172.8(3)
C1 C2 C8 C7 1.9(3)
C7 N1 C9 C10 129.0(3)
C1 N1 C9 C10 -54.7(4)
C7 N1 C9 C14 -49.7(4)
C1 N1 C9 C14 126.5(3)
C14 C9 C10 C11 -1.0(4)
N1 C9 C10 C11 -179.8(2)
C9 C10 C11 C12 1.2(4)
C10 C11 C12 C13 -0.8(4)
C10 C11 C12 C15 -178.1(3)
C11 C12 C13 C14 0.1(4)
C15 C12 C13 C14 177.4(3)
C12 C13 C14 C9 0.1(4)
C10 C9 C14 C13 0.4(4)
N1 C9 C14 C13 179.1(2)
C13 C12 C15 F3 14.2(4)
C11 C12 C15 F3 -168.5(3)
C13 C12 C15 F2 135.1(3)
C11 C12 C15 F2 -47.5(4)
C13 C12 C15 F1 -105.8(3)
C11 C12 C15 F1 71.6(4)
C17 N2 C16 C1 -134.7(3)
C19 N2 C16 C1 56.1(3)
C2 C1 C16 N2 -86.5(3)
N1 C1 C16 N2 97.6(3)
C18 N3 C17 N2 1.0(3)
C19 N2 C17 N3 -1.5(3)
C16 N2 C17 N3 -172.5(2)
C17 N3 C18 C19 -0.2(3)
N3 C18 C19 N2 -0.7(3)
C17 N2 C19 C18 1.2(3)
C16 N2 C19 C18 172.0(2)

loop_
_cod_related_entry_id
_cod_related_entry_database
_cod_related_entry_code
1 ChemSpider 29419492
